data_8106179
loop_
_publ_author_name
'Kou, Yingying'
'Ren, Xianghao'
'Zhang, Junzhi'

_publ_section_title
;
 Crystal structure of
 poly[aqua(\m3-[2,2&#x2032;-bipyridine]-3,3&#x2032;-dicarboxylato-\k4
 N,N&#x2032;:O:O&#x2032;)zinc(II)] -- dimethylformamide (1/1),
 C15H15N3O6Zn
;
_journal_issue 3
_journal_name_full 'Zeitschrift f\"ur Kristallographie - New Crystal Structures'
_journal_page_first 449
_journal_page_last 450
_journal_paper_doi 10.1515/ncrs-2017-0341
_journal_volume 233
_journal_year 2018
_chemical_formula_sum 'C15 H15 N3 O6 Zn'
_chemical_formula_weight 398.67
_space_group_crystal_system monoclinic
_space_group_IT_number 14
_space_group_name_Hall '-P 2yn'
_space_group_name_H-M_alt 'P 1 21/n 1'
_atom_sites_solution_hydrogens mixed
_cell_angle_alpha 90
_cell_angle_beta 105.368(7)
_cell_angle_gamma 90
_cell_formula_units_Z 4
_cell_length_a 9.607(6)
_cell_length_b 13.747(8)
_cell_length_c 12.754(8)
_cell_measurement_reflns_used 4746
_cell_measurement_temperature 113(2)
_cell_measurement_theta_max 27.9
_cell_measurement_theta_min 2.2
_cell_volume 1624.2(17)
_computing_cell_refinement 'SAINT (Bruker, 2005)'
_computing_data_collection 'SMART (Bruker, 2005)'
_computing_data_reduction SAINT
_computing_molecular_graphics 'SHELXL-2014/7(Sheldrick, 2014)'
_computing_publication_material 'CrystalStructure 3.7.0'
_computing_structure_refinement 'SHELXL-2014/7 (Sheldrick, 2014)'
_computing_structure_solution 'SHELXS-97 (Sheldrick, 2008)'
_diffrn_ambient_temperature 113(2)
_diffrn_measured_fraction_theta_full 0.997
_diffrn_measured_fraction_theta_max 0.996
_diffrn_measurement_device_type 'Rigaku Saturn'
_diffrn_measurement_method '\w scans'
_diffrn_radiation_type MoK\a
_diffrn_radiation_wavelength 0.7107
_diffrn_reflns_av_R_equivalents 0.0627
_diffrn_reflns_av_unetI/netI 0.0619
_diffrn_reflns_Laue_measured_fraction_full 0.997
_diffrn_reflns_Laue_measured_fraction_max 0.996
_diffrn_reflns_limit_h_max 10
_diffrn_reflns_limit_h_min -12
_diffrn_reflns_limit_k_max 14
_diffrn_reflns_limit_k_min -18
_diffrn_reflns_limit_l_max 16
_diffrn_reflns_limit_l_min -12
_diffrn_reflns_number 11704
_diffrn_reflns_point_group_measured_fraction_full 0.997
_diffrn_reflns_point_group_measured_fraction_max 0.996
_diffrn_reflns_theta_full 25.241
_diffrn_reflns_theta_max 27.862
_diffrn_reflns_theta_min 2.222
_exptl_absorpt_coefficient_mu 1.550
_exptl_absorpt_correction_T_max 0.8122
_exptl_absorpt_correction_T_min 0.7895
_exptl_absorpt_correction_type multi-scan
_exptl_absorpt_process_details CrystalClear
_exptl_crystal_colour colorless
_exptl_crystal_density_diffrn 1.630
_exptl_crystal_description prism
_exptl_crystal_F_000 816
_exptl_crystal_size_max 0.160
_exptl_crystal_size_mid 0.140
_exptl_crystal_size_min 0.140
_refine_diff_density_max 0.621
_refine_diff_density_min -0.771
_refine_diff_density_rms 0.093
_refine_ls_extinction_coef .
_refine_ls_extinction_method none
_refine_ls_goodness_of_fit_ref 1.041
_refine_ls_hydrogen_treatment mixed
_refine_ls_matrix_type full
_refine_ls_number_parameters 237
_refine_ls_number_reflns 3854
_refine_ls_number_restraints 2
_refine_ls_restrained_S_all 1.041
_refine_ls_R_factor_all 0.0520
_refine_ls_R_factor_gt 0.0416
_refine_ls_shift/su_max 0.001
_refine_ls_shift/su_mean 0.000
_refine_ls_structure_factor_coef Fsqd
_refine_ls_weighting_details 'w=1/[\s^2^(Fo^2^)+(0.0476P)^2^+0.1773P] where P=(Fo^2^+2Fc^2^)/3'
_refine_ls_weighting_scheme calc
_refine_ls_wR_factor_gt 0.0946
_refine_ls_wR_factor_ref 0.1001
_reflns_Friedel_coverage 0.000
_reflns_Friedel_fraction_full .
_reflns_Friedel_fraction_max .
_reflns_number_gt 3269
_reflns_number_total 3854
_reflns_threshold_expression 'I > 2\s(I)'
_cod_data_source_file suppl_ncrs-2017-0341_suppl.cif
_cod_data_source_block 1
_cod_original_cell_volume 1624.2(18)
_cod_original_sg_symbol_H-M 'P 21/n'
_cod_database_code 8106179
_shelx_space_group_comment
;
The symmetry employed for this shelxl refinement is uniquely defined
by the following loop, which should always be used as a source of
symmetry information in preference to the above space-group names.
They are only intended as comments.
;
_shelx_estimated_absorpt_t_min 0.790
_shelx_estimated_absorpt_t_max 0.812
_publcif_funding_html
;
;

loop_
_space_group_symop_operation_xyz
'x, y, z'
'-x+1/2, y+1/2, -z+1/2'
'-x, -y, -z'
'x-1/2, -y-1/2, z-1/2'

loop_
_atom_site_label
_atom_site_type_symbol
_atom_site_fract_x
_atom_site_fract_y
_atom_site_fract_z
_atom_site_U_iso_or_equiv
_atom_site_adp_type
_atom_site_occupancy
_atom_site_site_symmetry_order
_atom_site_calc_flag
_atom_site_refinement_flags_posn
_atom_site_refinement_flags_adp
_atom_site_refinement_flags_occupancy
_atom_site_disorder_assembly
_atom_site_disorder_group
Zn1 Zn 0.06922(3) 0.86041(2) 0.59078(2) 0.01259(10) Uani 1 1 d . . . . .
N1 N 0.2856(2) 0.79426(15) 0.61910(17) 0.0147(4) Uani 1 1 d . . . . .
N2 N 0.0806(2) 0.76062(14) 0.71685(17) 0.0148(4) Uani 1 1 d . . . . .
N3 N 0.7063(3) 0.5459(2) 0.5634(2) 0.0350(6) Uani 1 1 d . . . . .
O1 O 0.63637(19) 0.63004(12) 0.88579(16) 0.0216(4) Uani 1 1 d . . . . .
O2 O 0.46606(18) 0.70046(13) 0.95011(15) 0.0196(4) Uani 1 1 d . . . . .
O3 O 0.35813(19) 0.51908(13) 0.73535(15) 0.0212(4) Uani 1 1 d . . . . .
O4 O 0.33048(17) 0.48742(12) 0.90077(14) 0.0157(4) Uani 1 1 d . . . . .
O5 O -0.13282(19) 0.91525(13) 0.59834(16) 0.0184(4) Uani 1 1 d D . . . .
O6 O 0.6967(2) 0.45632(16) 0.71086(18) 0.0359(5) Uani 1 1 d . . . . .
C1 C 0.3867(3) 0.83494(17) 0.5785(2) 0.0164(5) Uani 1 1 d . . . . .
H1 H 0.3571 0.8706 0.5125 0.020 Uiso 1 1 calc R U . . .
C2 C 0.5323(3) 0.82717(19) 0.6286(2) 0.0205(5) Uani 1 1 d . . . . .
H2 H 0.6022 0.8559 0.5978 0.025 Uiso 1 1 calc R U . . .
C3 C 0.5728(2) 0.77640(18) 0.7248(2) 0.0187(5) Uani 1 1 d . . . . .
H3 H 0.6722 0.7711 0.7620 0.022 Uiso 1 1 calc R U . . .
C4 C 0.4699(2) 0.73262(17) 0.7686(2) 0.0151(5) Uani 1 1 d . . . . .
C5 C 0.3245(2) 0.74211(17) 0.7112(2) 0.0132(5) Uani 1 1 d . . . . .
C6 C 0.1974(2) 0.70287(17) 0.74492(19) 0.0127(4) Uani 1 1 d . . . . .
C7 C 0.1934(2) 0.61495(17) 0.7997(2) 0.0144(5) Uani 1 1 d . . . . .
C8 C 0.0686(3) 0.59312(18) 0.8312(2) 0.0188(5) Uani 1 1 d . . . . .
H8 H 0.0647 0.5354 0.8712 0.023 Uiso 1 1 calc R U . . .
C9 C -0.0495(3) 0.65431(19) 0.8048(2) 0.0208(6) Uani 1 1 d . . . . .
H9 H -0.1341 0.6402 0.8272 0.025 Uiso 1 1 calc R U . . .
C10 C -0.0407(3) 0.73669(18) 0.7449(2) 0.0185(5) Uani 1 1 d . . . . .
H10 H -0.1227 0.7778 0.7228 0.022 Uiso 1 1 calc R U . . .
C11 C 0.5288(2) 0.68209(17) 0.8757(2) 0.0165(5) Uani 1 1 d . . . . .
C12 C 0.3065(2) 0.53559(16) 0.8118(2) 0.0143(5) Uani 1 1 d . . . . .
C13 C 0.6477(4) 0.6241(2) 0.4880(3) 0.0452(9) Uani 1 1 d . . . . .
H13A H 0.5584 0.6482 0.5021 0.068 Uiso 1 1 calc R U . . .
H13B H 0.6272 0.5997 0.4133 0.068 Uiso 1 1 calc R U . . .
H13C H 0.7181 0.6772 0.4978 0.068 Uiso 1 1 calc R U . . .
C14 C 0.8323(4) 0.4967(4) 0.5477(3) 0.0662(13) Uani 1 1 d . . . . .
H14A H 0.8587 0.4431 0.5998 0.099 Uiso 1 1 calc R U . . .
H14B H 0.9128 0.5428 0.5591 0.099 Uiso 1 1 calc R U . . .
H14C H 0.8107 0.4709 0.4735 0.099 Uiso 1 1 calc R U . . .
C15 C 0.6508(3) 0.5216(2) 0.6447(2) 0.0290(6) Uani 1 1 d . . . . .
H15 H 0.5693 0.5572 0.6522 0.035 Uiso 1 1 calc R U . . .
H5A H -0.137(4) 0.945(3) 0.656(2) 0.061(12) Uiso 1 1 d D . . . .
H5B H -0.149(4) 0.9577(19) 0.548(2) 0.038(9) Uiso 1 1 d D . . . .

loop_
_atom_site_aniso_label
_atom_site_aniso_U_11
_atom_site_aniso_U_22
_atom_site_aniso_U_33
_atom_site_aniso_U_23
_atom_site_aniso_U_13
_atom_site_aniso_U_12
Zn1 0.01353(15) 0.01166(17) 0.01147(17) 0.00092(10) 0.00137(12) -0.00024(9)
N1 0.0152(9) 0.0140(10) 0.0147(11) 0.0011(8) 0.0035(9) 0.0006(7)
N2 0.0137(9) 0.0152(10) 0.0158(11) 0.0022(8) 0.0045(9) 0.0017(7)
N3 0.0349(13) 0.0473(17) 0.0234(14) 0.0046(12) 0.0088(12) 0.0012(12)
O1 0.0183(9) 0.0226(10) 0.0203(10) 0.0020(7) -0.0010(8) 0.0038(7)
O2 0.0171(8) 0.0250(10) 0.0151(9) 0.0039(8) 0.0014(7) -0.0014(7)
O3 0.0262(9) 0.0206(9) 0.0177(10) 0.0007(7) 0.0075(8) 0.0057(7)
O4 0.0192(8) 0.0135(9) 0.0133(9) 0.0027(7) 0.0023(7) 0.0024(6)
O5 0.0198(8) 0.0181(10) 0.0174(10) 0.0036(8) 0.0050(8) 0.0036(7)
O6 0.0409(12) 0.0400(13) 0.0316(13) 0.0067(10) 0.0182(11) 0.0085(10)
C1 0.0195(11) 0.0160(12) 0.0147(12) 0.0041(10) 0.0062(10) 0.0014(9)
C2 0.0177(11) 0.0227(13) 0.0229(14) 0.0051(11) 0.0084(11) -0.0001(10)
C3 0.0123(10) 0.0203(13) 0.0216(14) 0.0036(10) 0.0010(11) 0.0010(9)
C4 0.0158(11) 0.0150(12) 0.0135(12) 0.0001(9) 0.0022(10) 0.0003(9)
C5 0.0145(10) 0.0118(12) 0.0130(12) -0.0013(9) 0.0032(10) 0.0009(8)
C6 0.0149(10) 0.0126(12) 0.0096(11) -0.0004(9) 0.0015(9) 0.0002(8)
C7 0.0145(10) 0.0153(12) 0.0119(12) 0.0003(9) 0.0008(10) -0.0002(9)
C8 0.0197(11) 0.0185(13) 0.0186(13) 0.0056(10) 0.0060(11) -0.0006(9)
C9 0.0173(12) 0.0256(14) 0.0209(14) 0.0067(11) 0.0076(11) 0.0014(10)
C10 0.0145(10) 0.0216(13) 0.0198(13) 0.0048(10) 0.0053(10) 0.0036(9)
C11 0.0145(11) 0.0151(12) 0.0171(13) 0.0001(10) -0.0008(10) -0.0064(9)
C12 0.0131(10) 0.0112(11) 0.0169(13) -0.0011(9) 0.0011(10) -0.0026(8)
C13 0.073(3) 0.0339(19) 0.0285(19) 0.0029(14) 0.0138(19) -0.0032(17)
C14 0.049(2) 0.116(4) 0.043(2) 0.019(2) 0.027(2) 0.025(2)
C15 0.0324(15) 0.0308(16) 0.0259(16) -0.0034(13) 0.0112(14) -0.0016(12)

loop_
_atom_type_symbol
_atom_type_description
_atom_type_scat_dispersion_real
_atom_type_scat_dispersion_imag
_atom_type_scat_source
C C 0.0033 0.0016 'International Tables Vol C Tables 4.2.6.8 and 6.1.1.4'
H H 0.0000 0.0000 'International Tables Vol C Tables 4.2.6.8 and 6.1.1.4'
N N 0.0061 0.0033 'International Tables Vol C Tables 4.2.6.8 and 6.1.1.4'
O O 0.0106 0.0060 'International Tables Vol C Tables 4.2.6.8 and 6.1.1.4'
Zn Zn 0.2839 1.4301 'International Tables Vol C Tables 4.2.6.8 and 6.1.1.4'

loop_
_geom_angle_atom_site_label_1
_geom_angle_atom_site_label_2
_geom_angle_atom_site_label_3
_geom_angle
_geom_angle_site_symmetry_1
_geom_angle_site_symmetry_3
O4 Zn1 O2 122.55(8) 2_556 4_575
O4 Zn1 N2 127.54(8) 2_556 .
O2 Zn1 N2 109.20(9) 4_575 .
O4 Zn1 O5 97.05(8) 2_556 .
O2 Zn1 O5 86.96(8) 4_575 .
N2 Zn1 O5 93.46(7) . .
O4 Zn1 N1 86.04(8) 2_556 .
O2 Zn1 N1 101.34(8) 4_575 .
N2 Zn1 N1 75.50(7) . .
O5 Zn1 N1 167.84(8) . .
C1 N1 C5 120.0(2) . .
C1 N1 Zn1 120.85(16) . .
C5 N1 Zn1 113.23(14) . .
C6 N2 C10 120.3(2) . .
C6 N2 Zn1 117.48(14) . .
C10 N2 Zn1 119.43(17) . .
C15 N3 C14 121.0(3) . .
C15 N3 C13 122.5(3) . .
C14 N3 C13 116.5(3) . .
C11 O2 Zn1 111.51(16) . 4_676
C12 O4 Zn1 118.30(15) . 2_546
Zn1 O5 H5A 118(3) . .
Zn1 O5 H5B 101(2) . .
H5A O5 H5B 107(3) . .
N1 C1 C2 122.6(2) . .
N1 C1 H1 118.7 . .
C2 C1 H1 118.7 . .
C3 C2 C1 117.7(2) . .
C3 C2 H2 121.1 . .
C1 C2 H2 121.1 . .
C2 C3 C4 120.9(2) . .
C2 C3 H3 119.6 . .
C4 C3 H3 119.6 . .
C3 C4 C5 117.8(2) . .
C3 C4 C11 115.3(2) . .
C5 C4 C11 126.9(2) . .
N1 C5 C4 120.9(2) . .
N1 C5 C6 112.6(2) . .
C4 C5 C6 126.4(2) . .
N2 C6 C7 120.75(19) . .
N2 C6 C5 113.4(2) . .
C7 C6 C5 125.8(2) . .
C8 C7 C6 117.9(2) . .
C8 C7 C12 117.6(2) . .
C6 C7 C12 123.87(19) . .
C9 C8 C7 120.8(2) . .
C9 C8 H8 119.6 . .
C7 C8 H8 119.6 . .
C8 C9 C10 117.9(2) . .
C8 C9 H9 121.1 . .
C10 C9 H9 121.1 . .
N2 C10 C9 122.1(2) . .
N2 C10 H10 118.9 . .
C9 C10 H10 118.9 . .
O1 C11 O2 125.7(2) . .
O1 C11 C4 117.7(2) . .
O2 C11 C4 116.5(2) . .
O3 C12 O4 126.4(2) . .
O3 C12 C7 118.7(2) . .
O4 C12 C7 114.69(19) . .
N3 C13 H13A 109.5 . .
N3 C13 H13B 109.5 . .
H13A C13 H13B 109.5 . .
N3 C13 H13C 109.5 . .
H13A C13 H13C 109.5 . .
H13B C13 H13C 109.5 . .
N3 C14 H14A 109.5 . .
N3 C14 H14B 109.5 . .
H14A C14 H14B 109.5 . .
N3 C14 H14C 109.5 . .
H14A C14 H14C 109.5 . .
H14B C14 H14C 109.5 . .
O6 C15 N3 125.0(3) . .
O6 C15 H15 117.5 . .
N3 C15 H15 117.5 . .

loop_
_geom_bond_atom_site_label_1
_geom_bond_atom_site_label_2
_geom_bond_distance
_geom_bond_site_symmetry_2
Zn1 O4 1.9833(19) 2_556
Zn1 O2 1.990(2) 4_575
Zn1 N2 2.094(2) .
Zn1 O5 2.108(2) .
Zn1 N1 2.209(2) .
N1 C1 1.338(3) .
N1 C5 1.342(3) .
N2 C6 1.343(3) .
N2 C10 1.347(3) .
N3 C15 1.328(3) .
N3 C14 1.446(4) .
N3 C13 1.453(4) .
O1 C11 1.235(3) .
O2 C11 1.277(3) .
O2 Zn1 1.990(2) 4_676
O3 C12 1.227(3) .
O4 C12 1.281(3) .
O4 Zn1 1.9834(18) 2_546
O5 H5A 0.854(10) .
O5 H5B 0.856(10) .
O6 C15 1.231(4) .
C1 C2 1.379(4) .
C1 H1 0.9500 .
C2 C3 1.375(4) .
C2 H2 0.9500 .
C3 C4 1.393(3) .
C3 H3 0.9500 .
C4 C5 1.401(3) .
C4 C11 1.503(4) .
C5 C6 1.498(3) .
C6 C7 1.401(3) .
C7 C8 1.395(3) .
C7 C12 1.518(3) .
C8 C9 1.380(3) .
C8 H8 0.9500 .
C9 C10 1.381(3) .
C9 H9 0.9500 .
C10 H10 0.9500 .
C13 H13A 0.9800 .
C13 H13B 0.9800 .
C13 H13C 0.9800 .
C14 H14A 0.9800 .
C14 H14B 0.9800 .
C14 H14C 0.9800 .
C15 H15 0.9500 .

loop_
_geom_torsion_atom_site_label_1
_geom_torsion_atom_site_label_2
_geom_torsion_atom_site_label_3
_geom_torsion_atom_site_label_4
_geom_torsion
_geom_torsion_site_symmetry_1
_geom_torsion_site_symmetry_2
_geom_torsion_site_symmetry_3
_geom_torsion_site_symmetry_4
C5 N1 C1 C2 -1.1(4) . . . .
Zn1 N1 C1 C2 149.9(2) . . . .
N1 C1 C2 C3 -0.9(4) . . . .
C1 C2 C3 C4 1.4(4) . . . .
C2 C3 C4 C5 0.0(4) . . . .
C2 C3 C4 C11 -178.2(2) . . . .
C1 N1 C5 C4 2.6(3) . . . .
Zn1 N1 C5 C4 -150.51(18) . . . .
C1 N1 C5 C6 179.5(2) . . . .
Zn1 N1 C5 C6 26.4(2) . . . .
C3 C4 C5 N1 -2.1(3) . . . .
C11 C4 C5 N1 176.0(2) . . . .
C3 C4 C5 C6 -178.5(2) . . . .
C11 C4 C5 C6 -0.5(4) . . . .
C10 N2 C6 C7 2.7(4) . . . .
Zn1 N2 C6 C7 -158.37(18) . . . .
C10 N2 C6 C5 -177.7(2) . . . .
Zn1 N2 C6 C5 21.2(3) . . . .
N1 C5 C6 N2 -31.7(3) . . . .
C4 C5 C6 N2 145.0(2) . . . .
N1 C5 C6 C7 147.9(2) . . . .
C4 C5 C6 C7 -35.4(4) . . . .
N2 C6 C7 C8 -4.8(4) . . . .
C5 C6 C7 C8 175.7(2) . . . .
N2 C6 C7 C12 165.7(2) . . . .
C5 C6 C7 C12 -13.8(4) . . . .
C6 C7 C8 C9 2.8(4) . . . .
C12 C7 C8 C9 -168.2(2) . . . .
C7 C8 C9 C10 1.0(4) . . . .
C6 N2 C10 C9 1.4(4) . . . .
Zn1 N2 C10 C9 162.1(2) . . . .
C8 C9 C10 N2 -3.3(4) . . . .
Zn1 O2 C11 O1 2.9(3) 4_676 . . .
Zn1 O2 C11 C4 -173.87(16) 4_676 . . .
C3 C4 C11 O1 -44.6(3) . . . .
C5 C4 C11 O1 137.3(3) . . . .
C3 C4 C11 O2 132.4(2) . . . .
C5 C4 C11 O2 -45.7(3) . . . .
Zn1 O4 C12 O3 -12.0(3) 2_546 . . .
Zn1 O4 C12 C7 162.81(15) 2_546 . . .
C8 C7 C12 O3 132.6(2) . . . .
C6 C7 C12 O3 -37.9(3) . . . .
C8 C7 C12 O4 -42.6(3) . . . .
C6 C7 C12 O4 146.9(2) . . . .
C14 N3 C15 O6 -1.4(5) . . . .
C13 N3 C15 O6 -179.7(3) . . . .
